data_4347754
loop_
_publ_author_name
'Bazaga-Garc\'ia, Montse'
'Angeli, Giasemi K.'
'Papathanasiou, Konstantinos E.'
'Salcedo, In\'es R'
'Olivera-Pastor, Pascual'
'Losilla, Enrique R.'
'Choquesillo-Lazarte, Duane'
'Hix, Gary B.'
'Cabeza, Aurelio'
'Demadis, Konstantinos D.'

_publ_section_title
;
 Luminescent and Proton Conducting Lanthanide Coordination Networks Based
 On a Zwitterionic Tripodal Triphosphonate.
;
_journal_issue 15
_journal_name_full 'Inorganic chemistry'
_journal_page_first 7414
_journal_page_last 7424
_journal_paper_doi 10.1021/acs.inorgchem.6b00570
_journal_volume 55
_journal_year 2016
_chemical_formula_sum 'C3 Cl Dy N O13 P3'
_chemical_formula_weight 548.90
_space_group_IT_number 9
_space_group_name_Hall 'C -2yc'
_space_group_name_H-M_alt 'C 1 c 1'
_symmetry_cell_setting monoclinic
_symmetry_space_group_name_H-M 'C 1 c 1'
_audit_creation_date 2014-09-04T11:17
_audit_creation_method 'from EXP file using GSAS2CIF'
_audit_update_record ' 2014-09-04T11:17  Initial CIF as created by GSAS2CIF'
_cell_angle_alpha 90.0
_cell_angle_beta 115.4000(11)
_cell_angle_gamma 90.0
_cell_formula_units_Z 4
_cell_length_a 11.12049(26)
_cell_length_b 17.6102(4)
_cell_length_c 8.53243(14)
_cell_measurement_temperature 298
_cell_volume 1509.42(6)
_computing_structure_refinement GSAS
_diffrn_ambient_temperature 298
_diffrn_measurement_device_type X'PERT
_diffrn_radiation_probe x-ray
_diffrn_radiation_type 'Cu K\a1'
_diffrn_radiation_wavelength 1.5406
_exptl_absorpt_correction_T_max 1.00000
_exptl_absorpt_correction_T_min 1.00000
_exptl_absorpt_process_details
;   GSAS Absorption/surface roughness correction: function number 0
 No correction is applied.
;
_exptl_crystal_density_diffrn 2.415
_pd_block_id 2014-09-04T11:17|DY-AMP-2|Dy-AMP|X'Pert
_pd_calc_method 'Rietveld Refinement'
_pd_char_colour white
_pd_instr_location ' ?'
_pd_meas_2theta_range_inc 0.017
_pd_meas_2theta_range_max 89.9814
_pd_meas_2theta_range_min 4.0124
_pd_phase_name Dy-AMP
_pd_proc_2theta_range_inc 0.017
_pd_proc_2theta_range_max 89.90778
_pd_proc_2theta_range_min 3.93879
_pd_proc_info_datetime 2014-09-04T11:17:38
_pd_proc_info_excluded_regions ' ?'
_pd_proc_ls_background_function
;   GSAS Background function number 1 with 36 terms.
 Shifted Chebyshev function of 1st kind
      1:    1199.33     2:   -139.131     3:    164.171     4:   -95.3975    
      5:    46.7066     6:   -17.9168     7:    6.69883     8:   -2.24703    
      9:   -6.35226    10:   -3.09427    11:  -0.470589    12:   -1.13850    
     13:   -3.46010    14:    1.07552    15:   0.222086    16:   -4.86043    
     17:    3.78567    18:   -3.35196    19:    2.31143    20:    1.98568    
     21:   -4.79437    22:   -1.68279    23:    3.29458    24:    4.14144    
     25:    3.28501    26:   -4.64909    27:    5.10517    28:    4.00761    
     29:   -1.30322    30:  -0.483086    31:   -2.04699    32:   -1.35264    
     33:   0.423704    34:   -7.14600    35:  -0.250072    36:   -3.82884    
;
_pd_proc_ls_peak_cutoff 0.00100
_pd_proc_ls_pref_orient_corr
;   March-Dollase
 AXIS  1 Ratio=   0.95731  h= 0.000  k= 1.000  l= 0.000
 Prefered orientation correction range: Min=   0.93670, Max=   1.13973
;
_pd_proc_ls_profile_function
;
 CW Profile function number 4 with  21 terms
 Pseudovoigt profile coefficients as parameterized in
 P. Thompson, D.E. Cox & J.B. Hastings (1987). J. Appl. Cryst.,20,79-83.
 Asymmetry correction of L.W. Finger, D.E. Cox & A. P. Jephcoat (1994).
 J. Appl. Cryst.,27,892-900.
 Microstrain broadening by P.W. Stephens,  (1999). J. Appl. Cryst.,32,281-289.
 #1(GU)   =    0.000 #2(GV)   =    0.000 #3(GW)   =    4.811
 #4(GP)   =    0.000 #5(LX)   =    0.000 #6(ptec) =     0.00
 #7(trns) =     0.00 #8(shft) =   0.0000 #9(sfec) =     0.00
 #10(S/L) =   0.0230 #11(H/L) =   0.0214 #12(eta) =   0.9438
 #13(S400 ) =  4.8E-02 #14(S040 ) =  1.3E-03 #15(S004 ) =  0.0E+00
 #16(S220 ) =  1.1E-02 #17(S202 ) =  1.8E-02 #18(S022 ) =  2.9E-03
 #19(S301 ) =  4.7E-02 #20(S103 ) =  4.2E-03 #21(S121 ) =  5.3E-03
 Peak tails are ignored  where the intensity is below 0.0010 times the peak
   Aniso. broadening axis   0.0   0.0   1.0
;
_pd_proc_ls_prof_R_factor 0.0333
_pd_proc_ls_prof_wR_expected 0.0277
_pd_proc_ls_prof_wR_factor 0.0470
_pd_spec_mounting ' ?'
_refine_ls_goodness_of_fit_all 1.78
_refine_ls_matrix_type full
_refine_ls_number_parameters 115
_refine_ls_number_restraints 44
_refine_ls_R_Fsqd_factor 0.17779
_refine_ls_shift/su_max 0.08
_refine_ls_shift/su_mean 0.09
_reflns_d_resolution_high 1.091
_reflns_d_resolution_low 7.276
_reflns_limit_h_max 10
_reflns_limit_h_min 0
_reflns_limit_k_max 16
_reflns_limit_k_min 0
_reflns_limit_l_max 7
_reflns_limit_l_min -7
_reflns_number_total 614
_cod_data_source_file ic6b00570_si_002.cif
_cod_data_source_block DY-HNMP
_cod_depositor_comments
;
The following automatic conversions were performed:

data item '_geom_angle_publ_flag' value 'N' was changed to 'n' in
accordance with the
/home/saulius/struct/COD-crude-data/automatic-downloads/DataCite-retrospective/ACS/depositions/lib/dictionaries/cif_core.dic
dictionary named 'cif_core.dic' version 2.4.2 last updated on
2011-04-26 (58 times).

data item '_geom_bond_publ_flag' value 'N' was changed to 'n' in
accordance with the
/home/saulius/struct/COD-crude-data/automatic-downloads/DataCite-retrospective/ACS/depositions/lib/dictionaries/cif_core.dic
dictionary named 'cif_core.dic' version 2.4.2 last updated on
2011-04-26 (46 times).

Automatic conversion script
Id: cif_fix_values 6909 2019-04-08 15:41:33Z antanas 
;
_cod_database_code 4347754

loop_
_symmetry_equiv_pos_site_id
_symmetry_equiv_pos_as_xyz
1 +x,+y,+z
2 +x,-y,+z+1/2
101 +x+1/2,+y+1/2,+z
102 +x+1/2,-y+1/2,+z+1/2

loop_
_atom_site_type_symbol
_atom_site_label
_atom_site_fract_x
_atom_site_fract_y
_atom_site_fract_z
_atom_site_occupancy
_atom_site_thermal_displace_type
_atom_site_U_iso_or_equiv
_atom_site_symmetry_multiplicity
Dy Dy 0.5545(8) 0.79280(23) 0.69998 1.0 Uiso 0.01 4
P P1 0.4115(10) 0.7254(7) 0.2449(13) 1.0 Uiso 0.01 4
P P2 0.7494(11) 0.7820(7) 1.2040(12) 1.0 Uiso 0.01 4
P P3 0.7184(11) 0.6177(8) 0.9207(14) 1.0 Uiso 0.01 4
O O1 0.5257(16) 0.7524(13) 0.4151(18) 1.0 Uiso 0.01 4
O O2 0.3800(23) 0.7873(9) 0.1043(22) 1.0 Uiso 0.01 4
O O3 0.2860(15) 0.7029(11) 0.2655(29) 1.0 Uiso 0.01 4
C C1 0.4755(19) 0.6440(9) 0.1740(30) 1.0 Uiso 0.01 4
O O4 0.3964(13) 0.7177(13) 0.7381(31) 1.0 Uiso 0.01 4
O O5 0.6576(22) 0.7974(13) 1.0121(15) 1.0 Uiso 0.01 4
O O6 0.7189(24) 0.8397(10) 1.3179(26) 1.0 Uiso 0.01 4
C C2 0.7082(19) 0.6887(8) 1.2568(23) 1.0 Uiso 0.01 4
O O7 0.8510(15) 0.6416(14) 1.0697(23) 1.0 Uiso 0.01 4
O O8 0.7346(18) 0.5413(9) 0.8420(21) 1.0 Uiso 0.01 4
O O9 0.6677(24) 0.6781(10) 0.7768(23) 1.0 Uiso 0.01 4
C C3 0.5954(24) 0.6010(12) 1.0018(33) 1.0 Uiso 0.01 4
N N1 0.5806(16) 0.6624(9) 1.1121(19) 1.0 Uiso 0.01 4
Cl Cl1 0.9348(14) 0.4464(7) 0.0951(17) 1.0 Uiso 0.01 4
O Ow1 0.6428(23) 0.8931(10) 0.5815(30) 1.0 Uiso 0.01 4
O Ow2 0.575(4) 0.9229(7) 0.8133(34) 1.0 Uiso 0.01 4
O Ow3 0.7148(18) 0.9621(11) 0.172(4) 1.0 Uiso 0.01 4
O Ow4 0.412(4) 0.5719(22) 0.545(4) 1.0 Uiso 0.01 4

loop_
_atom_type_symbol
_atom_type_number_in_cell
_atom_type_scat_dispersion_real
_atom_type_scat_dispersion_imag
_atom_type_scat_Cromer_Mann_a1
_atom_type_scat_Cromer_Mann_a2
_atom_type_scat_Cromer_Mann_a3
_atom_type_scat_Cromer_Mann_a4
_atom_type_scat_Cromer_Mann_b1
_atom_type_scat_Cromer_Mann_b2
_atom_type_scat_Cromer_Mann_b3
_atom_type_scat_Cromer_Mann_b4
_atom_type_scat_Cromer_Mann_c
_atom_type_scat_source
C 12.0 0.000 0.000 2.31000 20.8439 1.02000 10.2075 1.58860 0.56870 0.86500 51.6512 0.21560 International_Tables_Vol_C
H 0.0 0.000 0.000 0.49300 10.5109 0.32291 26.1257 0.14019 3.14236 0.04081 57.7997 0.00304 International_Tables_Vol_C
Cl 4.0 0.000 0.000 11.4604 0.01040 7.19640 1.16620 6.25560 18.5194 1.64550 47.7784 -9.5574 International_Tables_Vol_C
Dy 4.0 0.000 0.000 26.5070 2.18020 17.6383 0.20217 14.5596 12.1899 2.96577 111.874 4.29728 International_Tables_Vol_C
N 4.0 0.000 0.000 12.2126 0.00570 3.13220 9.89330 2.01250 28.9975 1.16630 0.58260 -11.529 International_Tables_Vol_C
O 52.0 0.000 0.000 3.04850 13.2771 2.28680 5.70110 1.54630 0.32390 0.86700 32.9089 0.25080 International_Tables_Vol_C
P 12.0 0.000 0.000 6.43450 1.90670 4.17910 27.1570 1.78000 0.52600 1.49080 68.1645 1.11490 International_Tables_Vol_C

loop_
_geom_angle_atom_site_label_1
_geom_angle_atom_site_label_2
_geom_angle_atom_site_label_3
_geom_angle
_geom_angle_site_symmetry_1
_geom_angle_site_symmetry_3
_geom_angle_publ_flag
O1 Dy O3 84.8(5) 1_555 102_565 n
O1 Dy O4 101.0(8) 1_555 1_555 n
O1 Dy O5 156.5(8) 1_555 1_555 n
O1 Dy O7 89.0(7) 1_555 102_464 n
O1 Dy O9 81.4(7) 1_555 1_555 n
O1 Dy Ow1 72.5(8) 1_555 1_555 n
O1 Dy Ow2 128.2(9) 1_555 1_555 n
O3 Dy O4 141.8(7) 102_565 1_555 n
O3 Dy O5 77.6(8) 102_565 1_555 n
O3 Dy O7 144.7(9) 102_565 102_464 n
O3 Dy O9 64.0(7) 102_565 1_555 n
O3 Dy Ow1 59.32(33) 102_565 1_555 n
O3 Dy Ow2 88.2(11) 102_565 1_555 n
O4 Dy O5 83.9(5) 1_555 1_555 n
O4 Dy O7 73.4(9) 1_555 102_464 n
O4 Dy O9 79.4(7) 1_555 1_555 n
O4 Dy Ow1 158.4(8) 1_555 1_555 n
O4 Dy Ow2 115.0(10) 1_555 1_555 n
O5 Dy O7 114.3(9) 1_555 102_464 n
O5 Dy O9 76.9(7) 1_555 1_555 n
O5 Dy Ow1 110.4(8) 1_555 1_555 n
O5 Dy Ow2 67.3(8) 1_555 1_555 n
O7 Dy O9 148.9(10) 102_464 1_555 n
O7 Dy Ow1 85.7(9) 102_464 1_555 n
O7 Dy Ow2 68.7(10) 102_464 1_555 n
O9 Dy Ow1 118.8(8) 1_555 1_555 n
O9 Dy Ow2 138.8(11) 1_555 1_555 n
Ow1 Dy Ow2 60.1(9) 1_555 1_555 n
O1 P1 O2 109.6(6) 1_555 1_555 n
O1 P1 O3 113.3(6) 1_555 1_555 n
O1 P1 C1 106.0(5) 1_555 1_555 n
O2 P1 O3 110.9(6) 1_555 1_555 n
O2 P1 C1 106.8(5) 1_555 1_555 n
O3 P1 C1 110.0(5) 1_555 1_555 n
O4 P2 O5 111.6(6) 102_565 1_555 n
O4 P2 O6 112.5(6) 102_565 1_555 n
O4 P2 C2 108.6(5) 102_565 1_555 n
O5 P2 O6 109.3(6) 1_555 1_555 n
O5 P2 C2 107.5(5) 1_555 1_555 n
O6 P2 C2 107.0(5) 1_555 1_555 n
O7 P3 O8 110.3(6) 1_555 1_555 n
O7 P3 O9 111.4(6) 1_555 1_555 n
O7 P3 C3 110.1(5) 1_555 1_555 n
O8 P3 O9 109.0(6) 1_555 1_555 n
O8 P3 C3 105.9(5) 1_555 1_555 n
O9 P3 C3 110.0(5) 1_555 1_555 n
Dy O1 P1 137.7(11) 1_555 1_555 n
Dy O3 P1 155.3(13) 102_464 1_555 n
P1 C1 N1 114.8(10) 1_555 1_554 n
Dy O4 P2 141.1(14) 1_555 102_464 n
Dy O5 P2 163.0(14) 1_555 1_555 n
P2 C2 N1 109.0(11) 1_555 1_555 n
Dy O7 P3 155.9(14) 102_565 1_555 n
Dy O9 P3 142.8(12) 1_555 1_555 n
P3 C3 N1 115.6(6) 1_555 1_555 n
C1 N1 C2 112.3(7) 1_556 1_555 n
C1 N1 C3 112.1(7) 1_556 1_555 n
C2 N1 C3 115.0(7) 1_555 1_555 n

loop_
_geom_bond_atom_site_label_1
_geom_bond_atom_site_label_2
_geom_bond_distance
_geom_bond_site_symmetry_2
_geom_bond_publ_flag
Dy O1 2.418(15) 1_555 n
Dy O3 2.389(15) 102_565 n
Dy O4 2.332(18) 1_555 n
Dy O5 2.407(12) 1_555 n
Dy O7 2.353(17) 102_464 n
Dy O9 2.321(16) 1_555 n
Dy Ow1 2.440(9) 1_555 n
Dy Ow2 2.459(9) 1_555 n
P1 O1 1.539(4) 1_555 n
P1 O2 1.546(4) 1_555 n
P1 O3 1.532(4) 1_555 n
P1 C1 1.816(4) 1_555 n
P2 O4 1.532(4) 102_565 n
P2 O5 1.537(4) 1_555 n
P2 O6 1.540(4) 1_555 n
P2 C2 1.815(4) 1_555 n
P3 O7 1.536(4) 1_555 n
P3 O8 1.548(4) 1_555 n
P3 O9 1.536(4) 1_555 n
P3 C3 1.803(4) 1_555 n
O1 Dy 2.418(15) 1_555 n
O1 P1 1.539(4) 1_555 n
O2 P1 1.546(4) 1_555 n
O3 Dy 2.389(15) 102_464 n
O3 P1 1.532(4) 1_555 n
C1 P1 1.816(4) 1_555 n
C1 N1 1.509(4) 1_554 n
O4 Dy 2.332(18) 1_555 n
O4 P2 1.532(4) 102_464 n
O5 Dy 2.407(12) 1_555 n
O5 P2 1.537(4) 1_555 n
O6 P2 1.540(4) 1_555 n
C2 P2 1.815(4) 1_555 n
C2 N1 1.499(5) 1_555 n
O7 Dy 2.353(17) 102_565 n
O7 P3 1.536(4) 1_555 n
O8 P3 1.548(4) 1_555 n
O9 Dy 2.321(16) 1_555 n
O9 P3 1.536(4) 1_555 n
C3 P3 1.803(4) 1_555 n
C3 N1 1.488(4) 1_555 n
N1 C1 1.509(4) 1_556 n
N1 C2 1.499(5) 1_555 n
N1 C3 1.488(4) 1_555 n
Ow1 Dy 2.440(9) 1_555 n
Ow2 Dy 2.459(9) 1_555 n
